data_2214188
loop_
_publ_author_name
'Amanda J. Watson'
'Stephen K. Cope'
'Daniel S. Jones'
'Craig A. Ogle'

_publ_section_title <i>cis</i>-2,2-Dimethyl-1,3-diphenyl-2,3-dihydro-1<i>H</i>-benzo[<i>c</i>]silole
_journal_coeditor_code FJ2035
_journal_issue 7
_journal_name_full 'Acta Crystallographica Section E'
_journal_page_first o3346
_journal_page_last o3346
_journal_paper_doi 10.1107/S1600536807030620
_journal_volume 63
_journal_year 2007
_chemical_formula_iupac 'C22 H22 Si'
_chemical_formula_moiety 'C22 H22 Si'
_chemical_formula_sum 'C22 H22 Si'
_chemical_formula_weight 314.49
_chemical_name_systematic
;
cis-2,2-Dimethyl-1,3-diphenyl-2,3-dihydro-1<i>H</i>-benzo[<i>c</i>]silole
;
_space_group_IT_number 62
_symmetry_cell_setting orthorhombic
_symmetry_space_group_name_Hall '-P 2n 2ac'
_symmetry_space_group_name_H-M 'P c m n'
_audit_creation_method 'WinGX routine CIF_UPDATE'
_cell_angle_alpha 90
_cell_angle_beta 90
_cell_angle_gamma 90
_cell_formula_units_Z 4
_cell_length_a 6.6298(7)
_cell_length_b 14.6001(18)
_cell_length_c 18.984(3)
_cell_measurement_reflns_used 20
_cell_measurement_temperature 295(2)
_cell_measurement_theta_max 18.46
_cell_measurement_theta_min 11.51
_cell_volume 1837.6(4)
_computing_cell_refinement 'CAD-4 EXPRESS'
_computing_data_collection 'CAD-4 EXPRESS (Enraf--Nonius, 1994)'
_computing_data_reduction 'XCAD4 (Harms & Wocadlo, 1995)'
_computing_molecular_graphics 'ORTEP-3 for Windows (Farrugia, 1997)'
_computing_publication_material 'WinGX (Farrugia, 1999)'
_computing_structure_refinement 'SHELXL97 (Sheldrick, 1997)'
_computing_structure_solution 'SHELXS97 (Sheldrick, 1997)'
_diffrn_measured_fraction_theta_full 1
_diffrn_measured_fraction_theta_max 1
_diffrn_measurement_device '\k-geometry diffractometer'
_diffrn_measurement_device_type 'Enraf--Nonius CAD-4'
_diffrn_measurement_method 'non-profiled \w/2\q'
_diffrn_radiation_type CuK\a
_diffrn_radiation_wavelength 1.54184
_diffrn_reflns_av_R_equivalents 0
_diffrn_reflns_limit_h_max 0
_diffrn_reflns_limit_h_min -7
_diffrn_reflns_limit_k_max 0
_diffrn_reflns_limit_k_min -17
_diffrn_reflns_limit_l_max 0
_diffrn_reflns_limit_l_min -22
_diffrn_reflns_number 1720
_diffrn_reflns_theta_full 67.41
_diffrn_reflns_theta_max 67.41
_diffrn_reflns_theta_min 4.66
_diffrn_standards_decay_% 0
_diffrn_standards_interval_time 60
_diffrn_standards_number 3
_exptl_absorpt_coefficient_mu 1.08
_exptl_absorpt_correction_T_max 0.8753
_exptl_absorpt_correction_T_min 0.6666
_exptl_absorpt_correction_type analytical
_exptl_absorpt_process_details '(Alcock, 1970)'
_exptl_crystal_colour colorless
_exptl_crystal_density_diffrn 1.137
_exptl_crystal_density_method 'not measured'
_exptl_crystal_description prism
_exptl_crystal_F_000 672
_exptl_crystal_size_max 0.44
_exptl_crystal_size_mid 0.37
_exptl_crystal_size_min 0.12
_refine_diff_density_max 0.293
_refine_diff_density_min -0.181
_refine_ls_extinction_coef 0.0026(6)
_refine_ls_extinction_expression Fc^*^=kFc[1+0.001xFc^2^\l^3^/sin(2\q)]^-1/4^
_refine_ls_extinction_method SHELXL97
_refine_ls_goodness_of_fit_ref 1.051
_refine_ls_hydrogen_treatment constr
_refine_ls_matrix_type full
_refine_ls_number_parameters 110
_refine_ls_number_reflns 1720
_refine_ls_number_restraints 0
_refine_ls_restrained_S_all 1.051
_refine_ls_R_factor_gt 0.0448
_refine_ls_shift/su_max 0
_refine_ls_structure_factor_coef Fsqd
_refine_ls_weighting_details 'calc w=1/[\s^2^(Fo^2^)+(0.0863P)^2^+0.3313P] where P=(Fo^2^+2Fc^2^)/3'
_refine_ls_weighting_scheme calc
_refine_ls_wR_factor_ref 0.1423
_reflns_number_gt 1310
_reflns_number_total 1720
_reflns_threshold_expression I>2\s(I)
_cod_data_source_file fj2035.cif
_cod_data_source_block 3
_cod_database_code 2214188
_cod_database_fobs_code 2214188

loop_
_symmetry_equiv_pos_as_xyz
'x, y, z'
'-x+1/2, y, z+1/2'
'x, -y+1/2, z'
'-x+1/2, -y+1/2, z+1/2'
'-x, -y, -z'
'x-1/2, -y, -z-1/2'
'-x, y-1/2, -z'
'x-1/2, y-1/2, -z-1/2'

loop_
_atom_site_type_symbol
_atom_site_label
_atom_site_fract_x
_atom_site_fract_y
_atom_site_fract_z
_atom_site_U_iso_or_equiv
_atom_site_adp_type
_atom_site_calc_flag
_atom_site_refinement_flags
_atom_site_occupancy
Si Si 1.00957(10) 0.25 0.13620(4) 0.0515(3) Uani d S 1
C C5 0.8661(4) 0.25 0.21997(15) 0.0645(8) Uani d S 1
H H5A 0.7241 0.25 0.21 0.097 Uiso calc SR 1
H H5B 0.8999 0.3037 0.2467 0.097 Uiso calc PR 0.5
H H5C 0.8999 0.1963 0.2467 0.097 Uiso calc PR 0.5
C C2 0.7492(3) 0.20189(16) 0.03756(10) 0.0672(6) Uani d . 1
C C3 0.5952(4) 0.1549(3) 0.00241(12) 0.1027(11) Uani d . 1
H H3 0.5936 0.0912 0.0022 0.123 Uiso calc R 1
C C11 1.0430(5) -0.00202(19) 0.10173(13) 0.0865(8) Uani d . 1
H H11 1.1573 0.0101 0.0749 0.104 Uiso calc R 1
C C1 0.9257(3) 0.15629(15) 0.07440(10) 0.0622(5) Uani d . 1
H H1 1.0325 0.1493 0.0391 0.075 Uiso calc R 1
C C6 1.2841(4) 0.25 0.15403(18) 0.0797(10) Uani d S 1
H H6A 1.3565 0.25 0.1102 0.12 Uiso calc SR 1
H H6B 1.3191 0.1963 0.1806 0.12 Uiso calc PR 0.5
H H6C 1.3191 0.3037 0.1806 0.12 Uiso calc PR 0.5
C C12 0.8956(4) 0.06378(16) 0.10762(11) 0.0712(6) Uani d . 1
C C8 0.7113(7) -0.0404(2) 0.18266(18) 0.1241(14) Uani d . 1
H H8 0.5994 -0.0529 0.2106 0.149 Uiso calc R 1
C C9 0.8601(8) -0.1040(2) 0.17542(16) 0.1250(15) Uani d . 1
H H9 0.8491 -0.1602 0.1983 0.15 Uiso calc R 1
C C7 0.7269(5) 0.04360(18) 0.14819(16) 0.0995(10) Uani d . 1
H H7 0.6237 0.0864 0.1524 0.119 Uiso calc R 1
C C10 1.0243(6) -0.0860(2) 0.13505(16) 0.1103(12) Uani d . 1
H H10 1.1244 -0.13 0.1298 0.132 Uiso calc R 1
C C4 0.4468(4) 0.2028(3) -0.03172(13) 0.145(2) Uani d . 1
H H4 0.345 0.1712 -0.0551 0.174 Uiso calc R 1

loop_
_atom_site_aniso_label
_atom_site_aniso_U_11
_atom_site_aniso_U_22
_atom_site_aniso_U_33
_atom_site_aniso_U_12
_atom_site_aniso_U_13
_atom_site_aniso_U_23
Si 0.0357(4) 0.0655(5) 0.0534(4) 0 0.0025(3) 0
C5 0.0529(16) 0.0787(19) 0.0620(16) 0 0.0082(13) 0
C2 0.0436(10) 0.1097(15) 0.0484(9) -0.0059(10) 0.0059(8) -0.0133(10)
C3 0.0616(14) 0.178(3) 0.0687(14) -0.0240(18) 0.0050(12) -0.0470(17)
C11 0.100(2) 0.0879(17) 0.0718(15) 0.0113(15) 0.0050(13) -0.0105(13)
C1 0.0487(10) 0.0772(13) 0.0607(11) -0.0013(10) 0.0120(8) -0.0116(10)
C6 0.0421(15) 0.129(3) 0.0677(18) 0 -0.0002(13) 0
C12 0.0781(14) 0.0706(13) 0.0648(12) -0.0078(11) 0.0143(11) -0.0193(10)
C8 0.175(4) 0.0878(19) 0.109(2) -0.052(2) 0.050(2) -0.0214(17)
C9 0.224(5) 0.0742(17) 0.0771(17) -0.025(2) 0.005(2) -0.0094(15)
C7 0.110(2) 0.0760(15) 0.113(2) -0.0233(15) 0.0435(18) -0.0219(15)
C10 0.165(4) 0.0845(19) 0.0815(18) 0.020(2) -0.008(2) -0.0071(15)
C4 0.0609(14) 0.314(8) 0.0594(13) -0.028(2) -0.0092(10) -0.036(2)

loop_
_atom_type_symbol
_atom_type_description
_atom_type_scat_dispersion_real
_atom_type_scat_dispersion_imag
_atom_type_scat_source
C C 0.0181 0.0091 'International Tables Vol C Tables 4.2.6.8 and 6.1.1.4'
H H 0 0 'International Tables Vol C Tables 4.2.6.8 and 6.1.1.4'
Si Si 0.2541 0.3302 'International Tables Vol C Tables 4.2.6.8 and 6.1.1.4'

loop_
_geom_angle_atom_site_label_1
_geom_angle_atom_site_label_2
_geom_angle_atom_site_label_3
_geom_angle_site_symmetry_1
_geom_angle_site_symmetry_3
_geom_angle
C6 Si C5 . . 110.35(15)
C6 Si C1 . . 113.80(9)
C5 Si C1 . . 112.48(9)
C6 Si C1 . 3 113.80(9)
C5 Si C1 . 3 112.48(9)
C1 Si C1 . 3 93.00(14)
Si C5 H5A . . 109.5
Si C5 H5B . . 109.5
H5A C5 H5B . . 109.5
Si C5 H5C . . 109.5
H5A C5 H5C . . 109.5
H5B C5 H5C . . 109.5
C3 C2 C2 . 3 119.36(19)
C3 C2 C1 . . 124.6(3)
C2 C2 C1 3 . 116.03(12)
C4 C3 C2 . . 120.0(4)
C4 C3 H3 . . 120
C2 C3 H3 . . 120
C12 C11 C10 . . 121.2(3)
C12 C11 H11 . . 119.4
C10 C11 H11 . . 119.4
C12 C1 C2 . . 119.02(18)
C12 C1 Si . . 115.46(14)
C2 C1 Si . . 101.29(14)
C12 C1 H1 . . 106.7
C2 C1 H1 . . 106.7
Si C1 H1 . . 106.7
Si C6 H6A . . 109.5
Si C6 H6B . . 109.5
H6A C6 H6B . . 109.5
Si C6 H6C . . 109.5
H6A C6 H6C . . 109.5
H6B C6 H6C . . 109.5
C11 C12 C7 . . 118.0(2)
C11 C12 C1 . . 120.0(2)
C7 C12 C1 . . 122.0(2)
C9 C8 C7 . . 119.9(3)
C9 C8 H8 . . 120
C7 C8 H8 . . 120
C10 C9 C8 . . 120.3(3)
C10 C9 H9 . . 119.8
C8 C9 H9 . . 119.8
C12 C7 C8 . . 120.4(3)
C12 C7 H7 . . 119.8
C8 C7 H7 . . 119.8
C9 C10 C11 . . 120.1(3)
C9 C10 H10 . . 119.9
C11 C10 H10 . . 119.9
C3 C4 C4 . 3 120.7(2)
C3 C4 H4 . . 119.7
C4 C4 H4 3 . 119.7

loop_
_geom_bond_atom_site_label_1
_geom_bond_atom_site_label_2
_geom_bond_site_symmetry_2
_geom_bond_distance
Si C6 . 1.851(3)
Si C5 . 1.853(3)
Si C1 . 1.886(2)
Si C1 3 1.886(2)
C5 H5A . 0.96
C5 H5B . 0.96
C5 H5C . 0.96
C2 C3 . 1.400(3)
C2 C2 3 1.405(5)
C2 C1 . 1.517(3)
C3 C4 . 1.370(5)
C3 H3 . 0.93
C11 C12 . 1.375(3)
C11 C10 . 1.385(4)
C11 H11 . 0.93
C1 C12 . 1.504(3)
C1 H1 . 0.98
C6 H6A . 0.96
C6 H6B . 0.96
C6 H6C . 0.96
C12 C7 . 1.390(3)
C8 C9 . 1.362(5)
C8 C7 . 1.394(4)
C8 H8 . 0.93
C9 C10 . 1.357(5)
C9 H9 . 0.93
C7 H7 . 0.93
C10 H10 . 0.93
C4 C4 3 1.380(9)
C4 H4 . 0.93
